data_2234187
loop_
_publ_author_name
'Hayat, Khizar'
'Asghar, Muhammad Nadeem'
'Tahir, M. Nawaz'
'Shafiq, Muhammad'
'Ahmad, Dildar'

_publ_section_title
;
 A triclinic polymorph of
 <i>N</i>-[4-(4-methylbenzenesulfonamido)phenylsulfonyl]acetamide
;
_journal_coeditor_code GK2456
_journal_issue 4
_journal_name_full 'Acta Crystallographica Section E'
_journal_page_first o983
_journal_page_last o984
_journal_paper_doi 10.1107/S1600536812008616
_journal_volume 68
_journal_year 2012
_chemical_formula_iupac 'C15 H16 N2 O5 S2'
_chemical_formula_moiety 'C15 H16 N2 O5 S2'
_chemical_formula_sum 'C15 H16 N2 O5 S2'
_chemical_formula_weight 368.42
_chemical_name_systematic
;
<i>N</i>-[4-(4-Methylbenzenesulfonamido)phenylsulfonyl]acetamide
;
_space_group_IT_number 2
_symmetry_cell_setting triclinic
_symmetry_space_group_name_Hall '-P 1'
_symmetry_space_group_name_H-M 'P -1'
_atom_sites_solution_hydrogens geom
_atom_sites_solution_primary direct
_atom_sites_solution_secondary difmap
_audit_creation_method SHELXL-97
_cell_angle_alpha 82.802(2)
_cell_angle_beta 79.2320(10)
_cell_angle_gamma 89.653(2)
_cell_formula_units_Z 4
_cell_length_a 9.6722(3)
_cell_length_b 11.9968(4)
_cell_length_c 15.4784(6)
_cell_measurement_reflns_used 4587
_cell_measurement_temperature 296(2)
_cell_measurement_theta_max 25.00
_cell_measurement_theta_min 1.71
_cell_volume 1750.24(11)
_computing_cell_refinement 'SAINT (Bruker, 2009)'
_computing_data_collection 'APEX2 (Bruker, 2009)'
_computing_data_reduction 'SAINT (Bruker, 2009)'
_computing_molecular_graphics 'ORTEP-3 for Windows (Farrugia, 1997) and PLATON (Spek, 2009)'
_computing_publication_material
;
WinGX (Farrugia, 1999) and PLATON (Spek, 2009)
;
_computing_structure_refinement 'SHELXL97 (Sheldrick, 2008)'
_computing_structure_solution 'SHELXS97 (Sheldrick, 2008)'
_diffrn_ambient_temperature 296(2)
_diffrn_detector_area_resol_mean 7.60
_diffrn_measured_fraction_theta_full 0.964
_diffrn_measured_fraction_theta_max 0.964
_diffrn_measurement_device_type 'Bruker Kappa APEXII CCD'
_diffrn_measurement_method \w
_diffrn_radiation_monochromator graphite
_diffrn_radiation_source 'fine-focus sealed tube'
_diffrn_radiation_type MoK\a
_diffrn_radiation_wavelength 0.71073
_diffrn_reflns_av_R_equivalents 0.0281
_diffrn_reflns_av_sigmaI/netI 0.0361
_diffrn_reflns_limit_h_max 12
_diffrn_reflns_limit_h_min -12
_diffrn_reflns_limit_k_max 15
_diffrn_reflns_limit_k_min -15
_diffrn_reflns_limit_l_max 20
_diffrn_reflns_limit_l_min -20
_diffrn_reflns_number 31011
_diffrn_reflns_theta_full 28.34
_diffrn_reflns_theta_max 28.34
_diffrn_reflns_theta_min 1.71
_diffrn_standards_number 0
_exptl_absorpt_coefficient_mu 0.331
_exptl_absorpt_correction_T_max 0.938
_exptl_absorpt_correction_T_min 0.915
_exptl_absorpt_correction_type multi-scan
_exptl_absorpt_process_details '(SADABS; Bruker, 2005)'
_exptl_crystal_colour colorless
_exptl_crystal_density_diffrn 1.398
_exptl_crystal_density_method 'not measured'
_exptl_crystal_description prism
_exptl_crystal_F_000 768
_exptl_crystal_size_max 0.35
_exptl_crystal_size_mid 0.25
_exptl_crystal_size_min 0.22
_refine_diff_density_max 0.521
_refine_diff_density_min -0.445
_refine_ls_goodness_of_fit_ref 1.023
_refine_ls_hydrogen_treatment constr
_refine_ls_matrix_type full
_refine_ls_number_parameters 438
_refine_ls_number_reflns 8382
_refine_ls_number_restraints 0
_refine_ls_restrained_S_all 1.023
_refine_ls_R_factor_all 0.0859
_refine_ls_R_factor_gt 0.0531
_refine_ls_shift/su_max 0.001
_refine_ls_shift/su_mean 0.000
_refine_ls_structure_factor_coef Fsqd
_refine_ls_weighting_details 'calc w=1/[\s^2^(Fo^2^)+(0.0652P)^2^+0.7795P] where P=(Fo^2^+2Fc^2^)/3'
_refine_ls_weighting_scheme calc
_refine_ls_wR_factor_gt 0.1324
_refine_ls_wR_factor_ref 0.1533
_reflns_number_gt 5598
_reflns_number_total 8382
_reflns_threshold_expression I>2\s(I)
_cod_data_source_file gk2456.cif
_cod_data_source_block I
_cod_database_code 2234187
_cod_database_fobs_code 2234187

loop_
_symmetry_equiv_pos_site_id
_symmetry_equiv_pos_as_xyz
1 x,y,z
2 -x,-y,-z

loop_
_atom_site_aniso_label
_atom_site_aniso_U_11
_atom_site_aniso_U_22
_atom_site_aniso_U_33
_atom_site_aniso_U_12
_atom_site_aniso_U_13
_atom_site_aniso_U_23
S1 0.0472(4) 0.0611(5) 0.0493(4) 0.0080(3) -0.0011(3) -0.0085(3)
S2 0.0363(3) 0.0328(3) 0.0565(4) 0.0002(3) -0.0108(3) -0.0063(3)
O1 0.0676(15) 0.0839(17) 0.0679(15) 0.0294(13) -0.0038(12) -0.0259(12)
O2 0.0589(14) 0.0778(16) 0.0642(14) -0.0104(12) 0.0028(11) 0.0026(12)
O3 0.0348(10) 0.0470(11) 0.0718(13) -0.0029(8) -0.0058(9) -0.0101(9)
O4 0.0540(12) 0.0328(10) 0.0723(13) 0.0028(8) -0.0208(10) -0.0016(9)
O5 0.0577(13) 0.0408(11) 0.0734(14) -0.0052(10) -0.0097(10) 0.0028(10)
N1 0.0536(14) 0.0459(13) 0.0485(13) 0.0113(11) -0.0110(11) -0.0038(10)
N2 0.0470(13) 0.0358(11) 0.0512(13) -0.0061(10) -0.0130(10) -0.0056(10)
C1 0.0504(16) 0.0572(18) 0.0418(15) 0.0054(14) -0.0056(12) -0.0088(13)
C2 0.073(2) 0.063(2) 0.078(2) 0.0111(18) -0.0283(19) -0.0188(17)
C3 0.075(2) 0.085(3) 0.086(3) 0.030(2) -0.033(2) -0.026(2)
C4 0.057(2) 0.105(3) 0.0506(19) 0.001(2) -0.0073(15) -0.0122(19)
C5 0.073(2) 0.085(3) 0.065(2) -0.024(2) -0.0119(18) -0.0052(19)
C6 0.074(2) 0.061(2) 0.058(2) 0.0000(18) -0.0095(17) -0.0041(15)
C7 0.064(3) 0.174(5) 0.083(3) -0.001(3) -0.019(2) -0.014(3)
C8 0.0442(14) 0.0397(14) 0.0443(14) 0.0046(11) -0.0120(11) -0.0054(11)
C9 0.0491(16) 0.0327(13) 0.0562(17) -0.0046(12) -0.0066(13) -0.0058(12)
C10 0.0404(14) 0.0388(14) 0.0536(16) -0.0057(11) -0.0042(12) -0.0036(12)
C11 0.0360(13) 0.0313(12) 0.0484(15) -0.0019(10) -0.0116(11) -0.0057(10)
C12 0.0583(18) 0.0345(14) 0.0574(18) -0.0089(13) -0.0008(14) -0.0027(12)
C13 0.0577(18) 0.0446(16) 0.0587(18) -0.0117(14) 0.0060(14) -0.0016(13)
C14 0.0380(14) 0.0435(15) 0.0500(16) 0.0057(12) -0.0003(12) -0.0076(12)
C15 0.067(2) 0.075(2) 0.059(2) -0.0006(18) -0.0183(16) -0.0083(16)
S3 0.0428(4) 0.0556(4) 0.0502(4) -0.0075(3) -0.0006(3) -0.0061(3)
S4 0.0370(3) 0.0335(3) 0.0558(4) 0.0017(3) -0.0102(3) -0.0105(3)
O6 0.0583(13) 0.0745(15) 0.0614(14) 0.0071(11) 0.0061(10) -0.0172(11)
O7 0.0567(13) 0.0655(14) 0.0760(15) -0.0230(11) -0.0049(11) 0.0085(11)
O8 0.0558(12) 0.0375(10) 0.0670(13) 0.0009(9) -0.0179(10) -0.0167(9)
O9 0.0357(10) 0.0473(11) 0.0733(14) 0.0022(8) -0.0071(9) -0.0108(9)
O10 0.0561(12) 0.0486(12) 0.0730(14) 0.0048(10) -0.0105(10) -0.0238(10)
N3 0.0508(14) 0.0434(12) 0.0499(13) -0.0085(10) -0.0123(10) -0.0094(10)
N4 0.0463(12) 0.0333(11) 0.0522(13) 0.0067(10) -0.0115(10) -0.0075(9)
C16 0.0480(16) 0.0589(18) 0.0405(15) -0.0075(14) -0.0046(12) -0.0086(12)
C17 0.065(2) 0.067(2) 0.073(2) 0.0022(18) -0.0188(17) -0.0230(17)
C18 0.064(2) 0.106(3) 0.080(3) 0.019(2) -0.0204(19) -0.035(2)
C19 0.0507(19) 0.136(4) 0.0482(19) -0.011(2) -0.0060(15) -0.026(2)
C20 0.074(2) 0.098(3) 0.056(2) -0.042(2) -0.0102(18) -0.0086(19)
C21 0.069(2) 0.065(2) 0.0556(19) -0.0159(17) -0.0133(16) -0.0063(15)
C22 0.057(2) 0.232(7) 0.084(3) -0.010(3) -0.017(2) -0.058(4)
C23 0.0421(14) 0.0379(13) 0.0457(15) 0.0003(11) -0.0125(11) -0.0075(11)
C24 0.0525(17) 0.0449(16) 0.0581(18) 0.0098(13) 0.0056(14) -0.0136(13)
C25 0.0606(18) 0.0347(14) 0.0553(17) 0.0108(13) -0.0033(14) -0.0128(12)
C26 0.0360(13) 0.0343(13) 0.0486(15) 0.0025(10) -0.0110(11) -0.0093(11)
C27 0.0389(14) 0.0419(14) 0.0550(16) 0.0079(12) -0.0007(12) -0.0139(12)
C28 0.0471(15) 0.0337(13) 0.0550(16) 0.0065(11) -0.0063(12) -0.0121(11)
C29 0.0403(14) 0.0422(15) 0.0499(16) -0.0041(12) -0.0003(12) -0.0084(12)
C30 0.067(2) 0.078(2) 0.0555(19) 0.0052(18) -0.0188(16) -0.0127(16)

loop_
_atom_site_type_symbol
_atom_site_label
_atom_site_fract_x
_atom_site_fract_y
_atom_site_fract_z
_atom_site_U_iso_or_equiv
_atom_site_thermal_displace_type
_atom_site_occupancy
_atom_site_disorder_group
S S1 1.18463(8) 0.05657(7) 0.15628(5) 0.0535(3) Uani 1.000 -16
S S2 0.84421(7) 0.35232(5) 0.49521(5) 0.0415(2) Uani 1.000 -16
O O1 1.2489(3) -0.0454(2) 0.13292(16) 0.0730(9) Uani 1.000 -16
O O2 1.2545(2) 0.1621(2) 0.12469(15) 0.0698(8) Uani 1.000 -16
O O3 0.70702(19) 0.30834(16) 0.53244(14) 0.0515(7) Uani 1.000 -16
O O4 0.8603(2) 0.46483(15) 0.44956(14) 0.0523(7) Uani 1.000 -16
O O5 0.8812(2) 0.18161(16) 0.64458(14) 0.0585(7) Uani 1.000 -16
N N1 1.1577(3) 0.0404(2) 0.26522(15) 0.0494(8) Uani 1.000 -16
N N2 0.9331(2) 0.35691(18) 0.57571(15) 0.0441(7) Uani 1.000 -16
C C1 1.0166(3) 0.0638(3) 0.12810(18) 0.0500(9) Uani 1.000 -16
C C2 0.9520(4) 0.1664(3) 0.1181(2) 0.0687(12) Uani 1.000 -16
C C3 0.8155(4) 0.1685(4) 0.1015(3) 0.0785(16) Uani 1.000 -16
C C4 0.7443(4) 0.0727(4) 0.0942(2) 0.0710(14) Uani 1.000 -16
C C5 0.8117(4) -0.0286(4) 0.1023(2) 0.0747(14) Uani 1.000 -16
C C6 0.9484(4) -0.0339(3) 0.1193(2) 0.0650(12) Uani 1.000 -16
C C7 0.5962(4) 0.0779(5) 0.0770(3) 0.107(2) Uani 1.000 -16
C C8 1.0824(3) 0.1175(2) 0.31772(17) 0.0423(8) Uani 1.000 -16
C C9 0.9745(3) 0.0768(2) 0.38598(18) 0.0464(9) Uani 1.000 -16
C C10 0.9013(3) 0.1481(2) 0.44060(19) 0.0450(8) Uani 1.000 -16
C C11 0.9352(3) 0.2614(2) 0.42570(17) 0.0380(8) Uani 1.000 -16
C C12 1.0441(3) 0.3032(2) 0.35796(19) 0.0516(10) Uani 1.000 -16
C C13 1.1186(3) 0.2313(2) 0.3047(2) 0.0562(10) Uani 1.000 -16
C C14 0.9428(3) 0.2699(2) 0.64153(18) 0.0447(9) Uani 1.000 -16
C C15 1.0310(4) 0.2954(3) 0.7061(2) 0.0662(12) Uani 1.000 -16
S S3 0.69039(8) 0.54642(6) 0.15666(5) 0.0506(2) Uani 1.000 -16
S S4 0.34505(7) 0.15067(5) 0.49579(5) 0.0415(2) Uani 1.000 -16
O O6 0.7593(2) 0.4488(2) 0.12796(15) 0.0663(8) Uani 1.000 -16
O O7 0.7553(2) 0.65458(19) 0.12984(16) 0.0685(8) Uani 1.000 -16
O O8 0.3612(2) 0.05275(15) 0.45035(14) 0.0517(7) Uani 1.000 -16
O O9 0.20777(19) 0.18511(16) 0.53232(14) 0.0522(7) Uani 1.000 -16
O O10 0.3820(2) 0.27238(17) 0.64627(14) 0.0581(7) Uani 1.000 -16
N N3 0.6647(3) 0.53153(19) 0.26533(15) 0.0473(8) Uani 1.000 -16
N N4 0.4330(2) 0.11853(18) 0.57696(15) 0.0435(7) Uani 1.000 -16
C C16 0.5211(3) 0.5480(3) 0.13051(18) 0.0494(9) Uani 1.000 -16
C C17 0.4500(4) 0.6488(3) 0.1236(2) 0.0664(12) Uani 1.000 -16
C C18 0.3142(4) 0.6490(4) 0.1090(3) 0.0805(16) Uani 1.000 -16
C C19 0.2471(4) 0.5512(4) 0.1003(2) 0.0774(16) Uani 1.000 -16
C C20 0.3210(4) 0.4524(4) 0.1049(2) 0.0762(14) Uani 1.000 -16
C C21 0.4574(4) 0.4491(3) 0.1199(2) 0.0630(11) Uani 1.000 -16
C C22 0.0974(4) 0.5515(6) 0.0856(3) 0.121(3) Uani 1.000 -16
C C23 0.5887(3) 0.4391(2) 0.31887(17) 0.0412(8) Uani 1.000 -16
C C24 0.6247(3) 0.3287(2) 0.3074(2) 0.0533(10) Uani 1.000 -16
C C25 0.5486(3) 0.2412(2) 0.36048(19) 0.0506(9) Uani 1.000 -16
C C26 0.4380(3) 0.2630(2) 0.42648(17) 0.0389(8) Uani 1.000 -16
C C27 0.4030(3) 0.3724(2) 0.43997(19) 0.0457(8) Uani 1.000 -16
C C28 0.4781(3) 0.4596(2) 0.38568(18) 0.0452(8) Uani 1.000 -16
C C29 0.4428(3) 0.1842(2) 0.64282(18) 0.0450(9) Uani 1.000 -16
C C30 0.5321(4) 0.1372(3) 0.7070(2) 0.0655(11) Uani 1.000 -16
H H1 1.19113 -0.01807 0.29175 0.0592 Uiso 1.000 -16
H H2 0.99857 0.23250 0.12244 0.0824 Uiso 1.000 -16
H H2A 0.97704 0.41865 0.57684 0.0530 Uiso 1.000 -16
H H3 0.77109 0.23718 0.09504 0.0937 Uiso 1.000 -16
H H5 0.76554 -0.09420 0.09641 0.0899 Uiso 1.000 -16
H H6 0.99324 -0.10250 0.12462 0.0780 Uiso 1.000 -16
H H7A 0.58829 0.14113 0.03363 0.1594 Uiso 1.000 -16
H H7B 0.53193 0.08598 0.13109 0.1594 Uiso 1.000 -16
H H7C 0.57375 0.01005 0.05524 0.1594 Uiso 1.000 -16
H H9 0.95104 0.00057 0.39512 0.0557 Uiso 1.000 -16
H H10 0.82975 0.12018 0.48707 0.0540 Uiso 1.000 -16
H H12 1.06666 0.37953 0.34857 0.0619 Uiso 1.000 -16
H H13 1.19302 0.25870 0.26004 0.0675 Uiso 1.000 -16
H H15A 1.08342 0.23020 0.72170 0.0989 Uiso 1.000 -16
H H15B 0.97142 0.31599 0.75833 0.0989 Uiso 1.000 -16
H H15C 1.09487 0.35648 0.67974 0.0989 Uiso 1.000 -16
H H3A 0.69879 0.58185 0.29084 0.0568 Uiso 1.000 -16
H H4 0.47630 0.05569 0.57835 0.0522 Uiso 1.000 -16
H H17 0.49406 0.71564 0.12870 0.0796 Uiso 1.000 -16
H H18 0.26661 0.71646 0.10498 0.0965 Uiso 1.000 -16
H H20 0.27760 0.38609 0.09762 0.0914 Uiso 1.000 -16
H H21 0.50538 0.38172 0.12281 0.0753 Uiso 1.000 -16
H H22A 0.09375 0.52163 0.03134 0.1804 Uiso 1.000 -16
H H22B 0.06371 0.62703 0.08201 0.1804 Uiso 1.000 -16
H H22C 0.03928 0.50590 0.13413 0.1804 Uiso 1.000 -16
H H24 0.70038 0.31417 0.26384 0.0640 Uiso 1.000 -16
H H25 0.57139 0.16744 0.35203 0.0608 Uiso 1.000 -16
H H27 0.32961 0.38673 0.48515 0.0548 Uiso 1.000 -16
H H28 0.45444 0.53331 0.39387 0.0542 Uiso 1.000 -16
H H30A 0.47464 0.09206 0.75606 0.0981 Uiso 1.000 -16
H H30B 0.57526 0.19760 0.72820 0.0981 Uiso 1.000 -16
H H30C 0.60386 0.09164 0.67805 0.0981 Uiso 1.000 -16

loop_
_atom_type_symbol
_atom_type_description
_atom_type_scat_dispersion_real
_atom_type_scat_dispersion_imag
_atom_type_scat_source
C C 0.0033 0.0016 'International Tables Vol C Tables 4.2.6.8 and 6.1.1.4'
H H 0.0000 0.0000 'International Tables Vol C Tables 4.2.6.8 and 6.1.1.4'
N N 0.0061 0.0033 'International Tables Vol C Tables 4.2.6.8 and 6.1.1.4'
O O 0.0106 0.0060 'International Tables Vol C Tables 4.2.6.8 and 6.1.1.4'
S S 0.1246 0.1234 'International Tables Vol C Tables 4.2.6.8 and 6.1.1.4'

loop_
_geom_angle_atom_site_label_1
_geom_angle_atom_site_label_2
_geom_angle_atom_site_label_3
_geom_angle
_geom_angle_publ_flag
O1 S1 O2 120.70(15) no
O1 S1 N1 104.06(14) no
O1 S1 C1 109.20(17) no
O2 S1 N1 108.23(14) no
O2 S1 C1 107.86(15) no
N1 S1 C1 105.84(14) no
O3 S2 O4 119.35(12) no
O3 S2 N2 108.69(12) no
O3 S2 C11 110.10(13) no
O4 S2 N2 103.10(12) no
O4 S2 C11 108.62(12) no
N2 S2 C11 106.04(12) no
N3 S3 C16 105.24(14) no
O7 S3 C16 109.50(15) no
O6 S3 N3 107.70(13) no
O6 S3 C16 108.13(15) no
O6 S3 O7 120.60(14) no
O7 S3 N3 104.61(14) no
O8 S4 C26 108.63(12) no
O9 S4 N4 108.81(12) no
O8 S4 N4 102.93(12) no
O8 S4 O9 119.59(12) no
O9 S4 C26 109.97(13) no
N4 S4 C26 105.93(12) no
S1 N1 C8 123.5(2) no
S2 N2 C14 125.40(18) no
C8 N1 H1 118.00 no
S1 N1 H1 118.00 no
S2 N2 H2A 117.00 no
C14 N2 H2A 117.00 no
S3 N3 C23 122.68(19) no
S4 N4 C29 125.40(18) no
C23 N3 H3A 119.00 no
S3 N3 H3A 119.00 no
C29 N4 H4 117.00 no
S4 N4 H4 117.00 no
C2 C1 C6 120.6(3) no
S1 C1 C6 119.6(3) no
S1 C1 C2 119.8(3) no
C1 C2 C3 118.4(4) no
C2 C3 C4 122.2(4) no
C3 C4 C5 118.6(4) no
C5 C4 C7 120.6(4) no
C3 C4 C7 120.8(4) no
C4 C5 C6 120.8(4) no
C1 C6 C5 119.4(4) no
C9 C8 C13 119.7(2) no
N1 C8 C13 121.7(3) no
N1 C8 C9 118.5(2) no
C8 C9 C10 120.6(2) no
C9 C10 C11 119.4(3) no
S2 C11 C12 119.58(19) no
S2 C11 C10 119.7(2) no
C10 C11 C12 120.6(2) no
C11 C12 C13 119.7(2) no
C8 C13 C12 119.9(3) no
N2 C14 C15 114.8(2) no
O5 C14 C15 124.7(3) no
O5 C14 N2 120.5(3) no
C1 C2 H2 121.00 no
C3 C2 H2 121.00 no
C4 C3 H3 119.00 no
C2 C3 H3 119.00 no
C4 C5 H5 120.00 no
C6 C5 H5 120.00 no
C1 C6 H6 120.00 no
C5 C6 H6 120.00 no
H7A C7 H7C 109.00 no
H7A C7 H7B 109.00 no
C4 C7 H7B 110.00 no
C4 C7 H7C 110.00 no
C4 C7 H7A 109.00 no
H7B C7 H7C 109.00 no
C8 C9 H9 120.00 no
C10 C9 H9 120.00 no
C11 C10 H10 120.00 no
C9 C10 H10 120.00 no
C13 C12 H12 120.00 no
C11 C12 H12 120.00 no
C8 C13 H13 120.00 no
C12 C13 H13 120.00 no
C14 C15 H15C 109.00 no
H15B C15 H15C 110.00 no
C14 C15 H15A 109.00 no
H15A C15 H15B 110.00 no
H15A C15 H15C 110.00 no
C14 C15 H15B 109.00 no
S3 C16 C17 119.5(3) no
S3 C16 C21 120.2(3) no
C17 C16 C21 120.3(3) no
C16 C17 C18 119.6(4) no
C17 C18 C19 121.3(4) no
C18 C19 C22 121.2(5) no
C20 C19 C22 120.6(5) no
C18 C19 C20 118.2(4) no
C19 C20 C21 122.0(4) no
C16 C21 C20 118.6(4) no
C24 C23 C28 119.4(2) no
N3 C23 C24 121.6(2) no
N3 C23 C28 119.0(2) no
C23 C24 C25 120.0(3) no
C24 C25 C26 119.9(2) no
S4 C26 C25 119.41(19) no
S4 C26 C27 119.8(2) no
C25 C26 C27 120.7(2) no
C26 C27 C28 119.1(3) no
C23 C28 C27 120.8(2) no
O10 C29 C30 124.3(3) no
N4 C29 C30 114.7(2) no
O10 C29 N4 121.0(3) no
C16 C17 H17 120.00 no
C18 C17 H17 120.00 no
C17 C18 H18 119.00 no
C19 C18 H18 119.00 no
C19 C20 H20 119.00 no
C21 C20 H20 119.00 no
C16 C21 H21 121.00 no
C20 C21 H21 121.00 no
C19 C22 H22A 109.00 no
C19 C22 H22B 110.00 no
C19 C22 H22C 109.00 no
H22A C22 H22B 109.00 no
H22A C22 H22C 109.00 no
H22B C22 H22C 109.00 no
C23 C24 H24 120.00 no
C25 C24 H24 120.00 no
C24 C25 H25 120.00 no
C26 C25 H25 120.00 no
C26 C27 H27 120.00 no
C28 C27 H27 120.00 no
C23 C28 H28 120.00 no
C27 C28 H28 120.00 no
C29 C30 H30A 109.00 no
C29 C30 H30B 109.00 no
C29 C30 H30C 109.00 no
H30A C30 H30B 109.00 no
H30A C30 H30C 109.00 no
H30B C30 H30C 109.00 no

loop_
_geom_bond_atom_site_label_1
_geom_bond_atom_site_label_2
_geom_bond_distance
_geom_bond_publ_flag
S1 O1 1.425(3) no
S1 O2 1.425(2) no
S1 N1 1.644(2) no
S1 C1 1.759(3) no
S2 O3 1.421(2) no
S2 O4 1.438(2) no
S2 N2 1.647(2) no
S2 C11 1.747(3) no
S3 O7 1.424(2) no
S3 N3 1.641(2) no
S3 O6 1.423(2) no
S3 C16 1.758(3) no
S4 O9 1.423(2) no
S4 N4 1.651(2) no
S4 O8 1.436(2) no
S4 C26 1.751(3) no
O5 C14 1.210(3) no
O10 C29 1.209(3) no
N1 C8 1.416(4) no
N2 C14 1.380(3) no
N1 H1 0.8600 no
N2 H2A 0.8600 no
N3 C23 1.417(4) no
N4 C29 1.381(3) no
N3 H3A 0.8600 no
N4 H4 0.8600 no
C1 C6 1.382(5) no
C1 C2 1.382(5) no
C2 C3 1.391(6) no
C3 C4 1.371(6) no
C4 C5 1.379(7) no
C4 C7 1.505(6) no
C5 C6 1.395(5) no
C8 C13 1.392(3) no
C8 C9 1.382(4) no
C9 C10 1.378(4) no
C10 C11 1.381(3) no
C11 C12 1.387(4) no
C12 C13 1.375(4) no
C14 C15 1.490(5) no
C2 H2 0.9300 no
C3 H3 0.9300 no
C5 H5 0.9300 no
C6 H6 0.9300 no
C7 H7A 0.9600 no
C7 H7B 0.9600 no
C7 H7C 0.9600 no
C9 H9 0.9300 no
C10 H10 0.9300 no
C12 H12 0.9300 no
C13 H13 0.9300 no
C15 H15C 0.9600 no
C15 H15B 0.9600 no
C15 H15A 0.9600 no
C16 C17 1.390(5) no
C16 C21 1.382(5) no
C17 C18 1.374(6) no
C18 C19 1.378(7) no
C19 C20 1.382(6) no
C19 C22 1.507(6) no
C20 C21 1.381(6) no
C23 C28 1.386(4) no
C23 C24 1.392(3) no
C24 C25 1.373(4) no
C25 C26 1.383(4) no
C26 C27 1.385(3) no
C27 C28 1.374(4) no
C29 C30 1.492(5) no
C17 H17 0.9300 no
C18 H18 0.9300 no
C20 H20 0.9300 no
C21 H21 0.9300 no
C22 H22A 0.9600 no
C22 H22B 0.9600 no
C22 H22C 0.9600 no
C24 H24 0.9300 no
C25 H25 0.9300 no
C27 H27 0.9300 no
C28 H28 0.9300 no
C30 H30A 0.9600 no
C30 H30B 0.9600 no
C30 H30C 0.9600 no

loop_
_geom_hbond_atom_site_label_D
_geom_hbond_atom_site_label_H
_geom_hbond_atom_site_label_A
_geom_hbond_site_symmetry_A
_geom_hbond_distance_DH
_geom_hbond_distance_HA
_geom_hbond_distance_DA
_geom_hbond_angle_DHA
_geom_hbond_publ_flag
N1 H1 O5 2_756 0.86 2.14 2.841(3) 138 yes
N2 H2A O4 2_766 0.86 2.06 2.876(3) 158 yes
N3 H3A O10 2_666 0.86 2.18 2.859(3) 136 yes
N4 H4 O8 2_656 0.86 2.05 2.867(3) 157 yes
C13 H13 O2 . 0.93 2.49 3.062(4) 120 yes
C22 H22A O6 2_665 0.96 2.59 3.338(5) 135 yes
C24 H24 O6 . 0.93 2.46 3.026(4) 119 yes

loop_
_geom_torsion_atom_site_label_1
_geom_torsion_atom_site_label_2
_geom_torsion_atom_site_label_3
_geom_torsion_atom_site_label_4
_geom_torsion
_geom_torsion_publ_flag
O1 S1 N1 C8 -173.5(3) no
O2 S1 N1 C8 57.0(3) no
C1 S1 N1 C8 -58.4(3) no
O1 S1 C1 C2 -159.9(2) no
O1 S1 C1 C6 22.5(3) no
O2 S1 C1 C2 -27.0(3) no
O2 S1 C1 C6 155.3(2) no
N1 S1 C1 C2 88.7(3) no
N1 S1 C1 C6 -89.0(3) no
O3 S2 N2 C14 48.6(2) no
O4 S2 N2 C14 176.2(2) no
C11 S2 N2 C14 -69.7(2) no
O3 S2 C11 C10 -27.0(3) no
O3 S2 C11 C12 155.3(2) no
O4 S2 C11 C10 -159.3(2) no
O4 S2 C11 C12 22.9(3) no
N2 S2 C11 C10 90.4(3) no
N2 S2 C11 C12 -87.3(2) no
N3 S3 C16 C17 86.6(3) no
N3 S3 C16 C21 -91.3(3) no
O6 S3 N3 C23 -57.2(3) no
O7 S3 N3 C23 173.4(2) no
C16 S3 N3 C23 58.0(3) no
O6 S3 C16 C17 -158.6(2) no
O6 S3 C16 C21 23.6(3) no
O7 S3 C16 C17 -25.4(3) no
O7 S3 C16 C21 156.8(2) no
O8 S4 N4 C29 -176.4(2) no
O9 S4 N4 C29 -48.6(2) no
C26 S4 N4 C29 69.6(2) no
O8 S4 C26 C25 -23.8(3) no
O8 S4 C26 C27 158.2(2) no
O9 S4 C26 C25 -156.4(2) no
O9 S4 C26 C27 25.6(3) no
N4 S4 C26 C25 86.2(2) no
N4 S4 C26 C27 -91.9(2) no
S1 N1 C8 C9 128.8(3) no
S1 N1 C8 C13 -54.2(4) no
S2 N2 C14 C15 179.5(2) no
S2 N2 C14 O5 -1.4(4) no
S3 N3 C23 C28 -127.2(3) no
S3 N3 C23 C24 54.5(4) no
S4 N4 C29 O10 1.7(4) no
S4 N4 C29 C30 -178.4(2) no
C2 C1 C6 C5 -1.6(4) no
S1 C1 C2 C3 -175.9(3) no
C6 C1 C2 C3 1.8(5) no
S1 C1 C6 C5 176.1(2) no
C1 C2 C3 C4 -0.5(6) no
C2 C3 C4 C5 -1.0(6) no
C2 C3 C4 C7 179.5(4) no
C7 C4 C5 C6 -179.2(3) no
C3 C4 C5 C6 1.3(5) no
C4 C5 C6 C1 0.0(5) no
N1 C8 C13 C12 -179.1(3) no
C13 C8 C9 C10 0.8(4) no
N1 C8 C9 C10 177.9(3) no
C9 C8 C13 C12 -2.0(4) no
C8 C9 C10 C11 1.0(4) no
C9 C10 C11 S2 -179.4(2) no
C9 C10 C11 C12 -1.6(4) no
S2 C11 C12 C13 178.2(2) no
C10 C11 C12 C13 0.4(4) no
C11 C12 C13 C8 1.4(4) no
S3 C16 C17 C18 -175.7(3) no
C21 C16 C17 C18 2.1(5) no
S3 C16 C21 C20 176.0(2) no
C17 C16 C21 C20 -1.8(4) no
C16 C17 C18 C19 -0.5(6) no
C17 C18 C19 C20 -1.3(6) no
C17 C18 C19 C22 179.1(4) no
C18 C19 C20 C21 1.6(5) no
C22 C19 C20 C21 -178.8(3) no
C19 C20 C21 C16 0.0(5) no
N3 C23 C24 C25 -180.0(3) no
C28 C23 C24 C25 1.7(4) no
N3 C23 C28 C27 -179.0(3) no
C24 C23 C28 C27 -0.6(4) no
C23 C24 C25 C26 -1.3(4) no
C24 C25 C26 S4 -178.2(2) no
C24 C25 C26 C27 -0.2(4) no
S4 C26 C27 C28 179.2(2) no
C25 C26 C27 C28 1.2(4) no
C26 C27 C28 C23 -0.8(4) no

loop_
_cod_related_entry_id
_cod_related_entry_database
_cod_related_entry_code
1 ChemSpider 946722
